data_4517282
loop_
_publ_author_name
Monika,
'Verma, Abhineet'
'Tiwari, Manish Kumar'
'Show, Bibhutibhushan'
'Saha, Satyen'

_publ_section_title
;
 Modulation of Weak Interactions in Structural Isomers: Positional
 Isomeric Effects on Crystal Packing and Physical Properties and
 Solid-State Thin-Film Fabrication
;
_journal_name_full 'ACS Omega'
_journal_paper_doi 10.1021/acsomega.9b02962
_journal_year 2019
_chemical_formula_moiety 'C15 H10 N4'
_chemical_formula_sum 'C15 H10 N4'
_chemical_formula_weight 246.27
_space_group_crystal_system triclinic
_space_group_IT_number 2
_space_group_name_Hall '-P 1'
_space_group_name_H-M_alt 'P -1'
_atom_sites_solution_hydrogens geom
_audit_creation_method SHELXL-2014/7
_cell_angle_alpha 90.453(3)
_cell_angle_beta 91.895(3)
_cell_angle_gamma 103.098(3)
_cell_formula_units_Z 4
_cell_length_a 6.8145(4)
_cell_length_b 6.9404(4)
_cell_length_c 27.8047(18)
_cell_measurement_reflns_used 8420
_cell_measurement_temperature 200(2)
_cell_measurement_theta_max 24.86
_cell_measurement_theta_min 3.09
_cell_volume 1279.96(13)
_computing_cell_refinement 'APEX3/SAINT (Bruker, 2016)'
_computing_data_collection 'APEX3(Bruker, 2016)'
_computing_data_reduction 'SAINT/XPREP (Bruker, 2016)'
_computing_molecular_graphics 'ORTEP3 (Farrugia, 1997) and Mercury (Bruno et al., 2002)'
_computing_publication_material 'SHELXL-2014/7 (Sheldrick, 2018)'
_computing_structure_refinement 'SHELXL-2014/7 (Sheldrick, 2018)'
_computing_structure_solution 'SHELXT-2014/5 (Sheldrick, 2014)'
_diffrn_ambient_temperature 200(2)
_diffrn_measured_fraction_theta_full 0.996
_diffrn_measured_fraction_theta_max 0.996
_diffrn_measurement_device_type 'Bruker axs kappa apex3 CMOS Diffractometer'
_diffrn_measurement_method '\w and \f scan'
_diffrn_radiation_monochromator graphite
_diffrn_radiation_source 'fine-focus sealed tube'
_diffrn_radiation_type MoK\a
_diffrn_radiation_wavelength 0.71073
_diffrn_reflns_av_unetI/netI 0.1551
_diffrn_reflns_Laue_measured_fraction_full 0.996
_diffrn_reflns_Laue_measured_fraction_max 0.996
_diffrn_reflns_limit_h_max 8
_diffrn_reflns_limit_h_min -8
_diffrn_reflns_limit_k_max 8
_diffrn_reflns_limit_k_min -8
_diffrn_reflns_limit_l_max 33
_diffrn_reflns_limit_l_min -33
_diffrn_reflns_number 32944
_diffrn_reflns_point_group_measured_fraction_full 0.996
_diffrn_reflns_point_group_measured_fraction_max 0.996
_diffrn_reflns_theta_full 25.000
_diffrn_reflns_theta_max 25.000
_diffrn_reflns_theta_min 3.071
_exptl_absorpt_coefficient_mu 0.080
_exptl_absorpt_correction_T_max 0.7456
_exptl_absorpt_correction_T_min 0.5802
_exptl_absorpt_correction_type multi-scan
_exptl_absorpt_process_details 'SADABS (Bruker, 2016)'
_exptl_crystal_colour colourless
_exptl_crystal_density_diffrn 1.278
_exptl_crystal_description BLOCK
_exptl_crystal_F_000 512
_exptl_crystal_size_max 0.200
_exptl_crystal_size_mid 0.150
_exptl_crystal_size_min 0.100
_refine_diff_density_max 0.352
_refine_diff_density_min -0.406
_refine_diff_density_rms 0.095
_refine_ls_extinction_method none
_refine_ls_goodness_of_fit_ref 1.064
_refine_ls_hydrogen_treatment constr
_refine_ls_matrix_type full
_refine_ls_number_parameters 344
_refine_ls_number_reflns 32944
_refine_ls_number_restraints 0
_refine_ls_restrained_S_all 1.064
_refine_ls_R_factor_all 0.1858
_refine_ls_R_factor_gt 0.0987
_refine_ls_shift/su_max 0.004
_refine_ls_shift/su_mean 0.001
_refine_ls_structure_factor_coef Fsqd
_refine_ls_weighting_details 'w=1/[\s^2^(Fo^2^)+(0.1210P)^2^+0.4658P] where P=(Fo^2^+2Fc^2^)/3'
_refine_ls_weighting_scheme calc
_refine_ls_wR_factor_gt 0.2353
_refine_ls_wR_factor_ref 0.2861
_reflns_Friedel_coverage 0.000
_reflns_number_gt 17377
_reflns_number_total 32944
_reflns_threshold_expression 'I > 2\s(I)'
_cod_data_source_file ao9b02962_si_003.cif
_cod_data_source_block PHDCNEW
_cod_database_code 4517282
_shelx_shelxl_version_number 2014/7
_shelx_space_group_comment
;
The symmetry employed for this shelxl refinement is uniquely defined
by the following loop, which should always be used as a source of
symmetry information in preference to the above space-group names.
They are only intended as comments.
;
_shelx_estimated_absorpt_t_min 0.984
_shelx_estimated_absorpt_t_max 0.992

loop_
_space_group_symop_operation_xyz
'x, y, z'
'-x, -y, -z'

loop_
_atom_site_label
_atom_site_type_symbol
_atom_site_fract_x
_atom_site_fract_y
_atom_site_fract_z
_atom_site_U_iso_or_equiv
_atom_site_adp_type
_atom_site_occupancy
_atom_site_site_symmetry_order
_atom_site_calc_flag
_atom_site_refinement_flags_posn
_atom_site_refinement_flags_adp
C1 C 0.2356(9) 0.4387(9) 0.4000(2) 0.0377(15) Uani 1 1 d . .
C2 C 0.2487(10) 0.5116(11) 0.3523(2) 0.0510(18) Uani 1 1 d . .
H2 H 0.2803 0.6503 0.3474 0.061 Uiso 1 1 calc R U
C3 C 0.2170(10) 0.3871(12) 0.3139(3) 0.058(2) Uani 1 1 d . .
H3 H 0.2280 0.4391 0.2824 0.070 Uiso 1 1 calc R U
C4 C 0.1679(10) 0.1813(12) 0.3201(3) 0.062(2) Uani 1 1 d . .
H4 H 0.1445 0.0952 0.2927 0.075 Uiso 1 1 calc R U
C5 C 0.1537(9) 0.1050(10) 0.3649(3) 0.0526(18) Uani 1 1 d . .
H5 H 0.1200 -0.0344 0.3687 0.063 Uiso 1 1 calc R U
C6 C 0.1883(9) 0.2300(9) 0.4060(2) 0.0402(16) Uani 1 1 d . .
C7 C 0.1758(9) 0.1563(9) 0.4534(2) 0.0441(17) Uani 1 1 d . .
H7 H 0.1447 0.0173 0.4579 0.053 Uiso 1 1 calc R U
C8 C 0.2068(9) 0.2785(8) 0.4923(2) 0.0388(16) Uani 1 1 d . .
H8 H 0.1986 0.2245 0.5236 0.047 Uiso 1 1 calc R U
C9 C 0.2521(8) 0.4886(8) 0.4867(2) 0.0334(15) Uani 1 1 d . .
C10 C 0.2666(9) 0.5611(8) 0.4412(2) 0.0379(16) Uani 1 1 d . .
H10 H 0.2992 0.7005 0.4373 0.046 Uiso 1 1 calc R U
C11 C 0.2822(8) 0.6162(8) 0.5283(2) 0.0337(15) Uani 1 1 d . .
H11 H 0.3131 0.7553 0.5239 0.040 Uiso 1 1 calc R U
C12 C 0.2912(8) 0.6687(7) 0.6118(2) 0.0313(14) Uani 1 1 d . .
C13 C 0.3290(9) 0.8809(9) 0.6087(2) 0.0373(15) Uani 1 1 d . .
C14 C 0.2800(9) 0.5824(8) 0.6557(2) 0.0351(15) Uani 1 1 d . .
C15 C 0.2993(9) 0.7006(9) 0.6986(3) 0.0414(16) Uani 1 1 d . .
N1 N 0.2690(7) 0.5492(6) 0.57150(18) 0.0335(12) Uani 1 1 d . .
N2 N 0.3568(8) 1.0488(8) 0.6032(2) 0.0559(16) Uani 1 1 d . .
N3 N 0.3120(9) 0.7867(8) 0.7340(2) 0.0624(17) Uani 1 1 d . .
N4 N 0.2450(8) 0.3838(6) 0.66129(18) 0.0480(15) Uani 1 1 d . .
H4A H 0.2285 0.3047 0.6359 0.058 Uiso 1 1 calc R U
H4B H 0.2388 0.3339 0.6904 0.058 Uiso 1 1 calc R U
C16 C 0.2595(9) -0.0474(8) 1.0990(2) 0.0356(15) Uani 1 1 d . .
C17 C 0.2872(10) 0.0342(10) 1.1464(2) 0.0506(18) Uani 1 1 d . .
H17 H 0.3207 0.1738 1.1509 0.061 Uiso 1 1 calc R U
C18 C 0.2663(10) -0.0854(12) 1.1856(3) 0.061(2) Uani 1 1 d . .
H18 H 0.2870 -0.0292 1.2172 0.073 Uiso 1 1 calc R U
C19 C 0.2141(11) -0.2916(12) 1.1790(3) 0.065(2) Uani 1 1 d . .
H19 H 0.1980 -0.3739 1.2064 0.079 Uiso 1 1 calc R U
C20 C 0.1863(10) -0.3755(10) 1.1347(3) 0.0536(19) Uani 1 1 d . .
H20 H 0.1511 -0.5155 1.1311 0.064 Uiso 1 1 calc R U
C21 C 0.2094(9) -0.2550(9) 1.0932(2) 0.0405(16) Uani 1 1 d . .
C22 C 0.1850(9) -0.3365(8) 1.0463(2) 0.0423(16) Uani 1 1 d . .
H22 H 0.1523 -0.4762 1.0420 0.051 Uiso 1 1 calc R U
C23 C 0.2074(9) -0.2184(8) 1.0068(2) 0.0386(15) Uani 1 1 d . .
H23 H 0.1921 -0.2764 0.9754 0.046 Uiso 1 1 calc R U
C24 C 0.2536(8) -0.0093(8) 1.0125(2) 0.0315(14) Uani 1 1 d . .
C25 C 0.2806(8) 0.0720(8) 1.0577(2) 0.0365(15) Uani 1 1 d . .
H25 H 0.3142 0.2119 1.0616 0.044 Uiso 1 1 calc R U
C26 C 0.2742(8) 0.1159(8) 0.9704(2) 0.0333(15) Uani 1 1 d . .
H26 H 0.3074 0.2556 0.9746 0.040 Uiso 1 1 calc R U
C27 C 0.2664(8) 0.1606(8) 0.8876(2) 0.0328(15) Uani 1 1 d . .
C28 C 0.3010(9) 0.3713(9) 0.8911(2) 0.0383(16) Uani 1 1 d . .
C29 C 0.2446(9) 0.0695(8) 0.8435(2) 0.0341(15) Uani 1 1 d . .
C30 C 0.2561(9) 0.1858(9) 0.8004(2) 0.0419(16) Uani 1 1 d . .
N5 N 0.2485(7) 0.0411(6) 0.92766(18) 0.0327(12) Uani 1 1 d . .
N6 N 0.3311(8) 0.5399(8) 0.89661(19) 0.0548(16) Uani 1 1 d . .
N7 N 0.2660(9) 0.2740(8) 0.7660(2) 0.0635(18) Uani 1 1 d . .
N8 N 0.2088(7) -0.1279(6) 0.83680(17) 0.0460(14) Uani 1 1 d . .
H8A H 0.1982 -0.2061 0.8618 0.055 Uiso 1 1 calc R U
H8B H 0.1960 -0.1787 0.8075 0.055 Uiso 1 1 calc R U

loop_
_atom_site_aniso_label
_atom_site_aniso_U_11
_atom_site_aniso_U_22
_atom_site_aniso_U_33
_atom_site_aniso_U_23
_atom_site_aniso_U_13
_atom_site_aniso_U_12
C1 0.031(4) 0.044(4) 0.040(4) 0.004(3) 0.004(3) 0.011(3)
C2 0.055(5) 0.066(5) 0.036(4) 0.007(4) 0.006(3) 0.022(4)
C3 0.055(5) 0.087(6) 0.034(5) 0.006(4) 0.002(3) 0.020(4)
C4 0.058(5) 0.085(6) 0.047(5) -0.018(4) -0.003(4) 0.024(4)
C5 0.050(5) 0.057(4) 0.052(5) -0.011(4) -0.002(4) 0.015(4)
C6 0.032(4) 0.045(4) 0.043(4) -0.004(3) 0.004(3) 0.009(3)
C7 0.052(4) 0.030(4) 0.049(5) 0.004(3) 0.002(3) 0.007(3)
C8 0.049(4) 0.031(3) 0.034(4) 0.006(3) 0.005(3) 0.003(3)
C9 0.040(4) 0.029(3) 0.032(4) 0.005(3) 0.005(3) 0.009(3)
C10 0.040(4) 0.030(3) 0.044(4) 0.012(3) 0.007(3) 0.008(3)
C11 0.035(4) 0.026(3) 0.040(4) 0.008(3) 0.003(3) 0.006(3)
C12 0.036(4) 0.023(3) 0.036(4) 0.000(3) 0.004(3) 0.009(3)
C13 0.041(4) 0.035(4) 0.037(4) 0.002(3) 0.002(3) 0.011(3)
C14 0.045(4) 0.031(4) 0.030(4) 0.003(3) 0.002(3) 0.011(3)
C15 0.053(4) 0.036(4) 0.037(4) 0.007(3) 0.006(3) 0.014(3)
N1 0.040(3) 0.026(3) 0.035(3) 0.006(2) 0.001(2) 0.007(2)
N2 0.078(4) 0.031(3) 0.059(4) 0.006(3) 0.008(3) 0.013(3)
N3 0.090(5) 0.058(4) 0.043(4) -0.003(3) 0.004(3) 0.023(3)
N4 0.083(4) 0.027(3) 0.035(3) 0.008(2) 0.005(3) 0.013(3)
C16 0.033(4) 0.040(4) 0.036(4) 0.008(3) 0.002(3) 0.012(3)
C17 0.051(5) 0.063(5) 0.042(5) 0.008(4) 0.001(3) 0.022(4)
C18 0.057(5) 0.089(6) 0.040(5) 0.008(4) -0.001(4) 0.023(4)
C19 0.066(5) 0.087(6) 0.050(5) 0.039(5) 0.008(4) 0.027(4)
C20 0.057(5) 0.056(5) 0.050(5) 0.022(4) 0.010(4) 0.016(4)
C21 0.043(4) 0.041(4) 0.037(4) 0.016(3) -0.002(3) 0.011(3)
C22 0.048(4) 0.029(3) 0.050(5) 0.011(3) 0.003(3) 0.007(3)
C23 0.046(4) 0.033(4) 0.038(4) 0.005(3) -0.003(3) 0.011(3)
C24 0.036(4) 0.027(3) 0.029(4) 0.007(3) 0.003(3) 0.004(3)
C25 0.037(4) 0.031(3) 0.043(4) 0.010(3) 0.005(3) 0.011(3)
C26 0.035(4) 0.020(3) 0.044(4) 0.008(3) 0.005(3) 0.005(3)
C27 0.039(4) 0.027(3) 0.036(4) 0.012(3) 0.006(3) 0.013(3)
C28 0.051(4) 0.030(4) 0.036(4) 0.010(3) 0.003(3) 0.012(3)
C29 0.044(4) 0.032(4) 0.030(4) 0.008(3) 0.008(3) 0.013(3)
C30 0.053(4) 0.037(4) 0.038(4) 0.002(3) 0.001(3) 0.015(3)
N5 0.045(3) 0.023(3) 0.030(3) 0.005(2) 0.004(2) 0.007(2)
N6 0.078(4) 0.029(3) 0.057(4) 0.010(3) 0.002(3) 0.014(3)
N7 0.095(5) 0.057(4) 0.042(4) 0.024(3) 0.008(3) 0.025(3)
N8 0.078(4) 0.028(3) 0.033(3) 0.005(2) -0.001(3) 0.015(3)

loop_
_atom_type_symbol
_atom_type_description
_atom_type_scat_dispersion_real
_atom_type_scat_dispersion_imag
_atom_type_scat_source
C C 0.0033 0.0016 'International Tables Vol C Tables 4.2.6.8 and 6.1.1.4'
H H 0.0000 0.0000 'International Tables Vol C Tables 4.2.6.8 and 6.1.1.4'
N N 0.0061 0.0033 'International Tables Vol C Tables 4.2.6.8 and 6.1.1.4'

loop_
_geom_angle_atom_site_label_1
_geom_angle_atom_site_label_2
_geom_angle_atom_site_label_3
_geom_angle
C10 C1 C2 123.6(6)
C10 C1 C6 118.5(6)
C2 C1 C6 117.9(6)
C3 C2 C1 121.1(7)
C3 C2 H2 119.4
C1 C2 H2 119.4
C2 C3 C4 120.6(7)
C2 C3 H3 119.7
C4 C3 H3 119.7
C5 C4 C3 120.3(7)
C5 C4 H4 119.9
C3 C4 H4 119.9
C4 C5 C6 120.8(7)
C4 C5 H5 119.6
C6 C5 H5 119.6
C5 C6 C7 122.5(6)
C5 C6 C1 119.2(6)
C7 C6 C1 118.3(6)
C8 C7 C6 121.6(6)
C8 C7 H7 119.2
C6 C7 H7 119.2
C7 C8 C9 120.6(6)
C7 C8 H8 119.7
C9 C8 H8 119.7
C10 C9 C8 118.2(6)
C10 C9 C11 121.9(5)
C8 C9 C11 119.9(5)
C9 C10 C1 122.7(6)
C9 C10 H10 118.6
C1 C10 H10 118.6
N1 C11 C9 122.4(5)
N1 C11 H11 118.8
C9 C11 H11 118.8
C14 C12 N1 118.4(5)
C14 C12 C13 119.7(5)
N1 C12 C13 121.9(5)
N2 C13 C12 175.8(6)
N4 C14 C12 122.9(5)
N4 C14 C15 116.8(5)
C12 C14 C15 120.4(5)
N3 C15 C14 176.6(7)
C11 N1 C12 123.3(5)
C14 N4 H4A 120.0
C14 N4 H4B 120.0
H4A N4 H4B 120.0
C21 C16 C25 119.1(6)
C21 C16 C17 118.6(5)
C25 C16 C17 122.3(6)
C18 C17 C16 120.9(7)
C18 C17 H17 119.5
C16 C17 H17 119.5
C17 C18 C19 119.5(7)
C17 C18 H18 120.2
C19 C18 H18 120.2
C20 C19 C18 121.6(7)
C20 C19 H19 119.2
C18 C19 H19 119.2
C19 C20 C21 120.2(7)
C19 C20 H20 119.9
C21 C20 H20 119.9
C22 C21 C16 118.7(5)
C22 C21 C20 122.0(6)
C16 C21 C20 119.3(6)
C23 C22 C21 121.3(6)
C23 C22 H22 119.4
C21 C22 H22 119.4
C22 C23 C24 120.2(6)
C22 C23 H23 119.9
C24 C23 H23 119.9
C25 C24 C23 119.3(5)
C25 C24 C26 120.7(5)
C23 C24 C26 120.0(5)
C24 C25 C16 121.4(5)
C24 C25 H25 119.3
C16 C25 H25 119.3
N5 C26 C24 121.3(5)
N5 C26 H26 119.4
C24 C26 H26 119.4
C29 C27 N5 117.4(5)
C29 C27 C28 119.8(5)
N5 C27 C28 122.7(5)
N6 C28 C27 176.1(6)
N8 C29 C27 123.9(5)
N8 C29 C30 116.1(5)
C27 C29 C30 120.0(5)
N7 C30 C29 178.6(7)
C26 N5 C27 121.1(5)
C29 N8 H8A 120.0
C29 N8 H8B 120.0
H8A N8 H8B 120.0

loop_
_geom_bond_atom_site_label_1
_geom_bond_atom_site_label_2
_geom_bond_distance
C1 C10 1.402(8)
C1 C2 1.421(8)
C1 C6 1.423(8)
C2 C3 1.349(9)
C2 H2 0.9500
C3 C4 1.404(9)
C3 H3 0.9500
C4 C5 1.356(9)
C4 H4 0.9500
C5 C6 1.410(9)
C5 H5 0.9500
C6 C7 1.414(8)
C7 C8 1.350(8)
C7 H7 0.9500
C8 C9 1.431(7)
C8 H8 0.9500
C9 C10 1.363(8)
C9 C11 1.431(8)
C10 H10 0.9500
C11 N1 1.290(7)
C11 H11 0.9500
C12 C14 1.361(8)
C12 N1 1.372(7)
C12 C13 1.440(8)
C13 N2 1.149(7)
C14 N4 1.356(6)
C14 C15 1.426(9)
C15 N3 1.140(7)
N4 H4A 0.8800
N4 H4B 0.8800
C16 C21 1.410(8)
C16 C25 1.414(8)
C16 C17 1.418(8)
C17 C18 1.368(9)
C17 H17 0.9500
C18 C19 1.403(10)
C18 H18 0.9500
C19 C20 1.348(10)
C19 H19 0.9500
C20 C21 1.421(8)
C20 H20 0.9500
C21 C22 1.407(9)
C22 C23 1.368(8)
C22 H22 0.9500
C23 C24 1.420(7)
C23 H23 0.9500
C24 C25 1.363(8)
C24 C26 1.456(7)
C25 H25 0.9500
C26 N5 1.282(7)
C26 H26 0.9500
C27 C29 1.365(8)
C27 N5 1.386(7)
C27 C28 1.429(8)
C28 N6 1.150(6)
C29 N8 1.346(6)
C29 C30 1.445(8)
C30 N7 1.134(7)
N8 H8A 0.8800
N8 H8B 0.8800

loop_
_geom_torsion_atom_site_label_1
_geom_torsion_atom_site_label_2
_geom_torsion_atom_site_label_3
_geom_torsion_atom_site_label_4
_geom_torsion
C10 C1 C2 C3 -179.9(6)
C6 C1 C2 C3 0.1(9)
C1 C2 C3 C4 0.7(10)
C2 C3 C4 C5 -0.7(10)
C3 C4 C5 C6 -0.2(10)
C4 C5 C6 C7 -179.8(6)
C4 C5 C6 C1 1.0(9)
C10 C1 C6 C5 179.0(5)
C2 C1 C6 C5 -0.9(8)
C10 C1 C6 C7 -0.3(8)
C2 C1 C6 C7 179.8(6)
C5 C6 C7 C8 -179.1(6)
C1 C6 C7 C8 0.2(9)
C6 C7 C8 C9 0.6(9)
C7 C8 C9 C10 -1.3(9)
C7 C8 C9 C11 179.3(5)
C8 C9 C10 C1 1.2(9)
C11 C9 C10 C1 -179.3(5)
C2 C1 C10 C9 179.5(6)
C6 C1 C10 C9 -0.5(9)
C10 C9 C11 N1 -179.9(5)
C8 C9 C11 N1 -0.5(9)
N1 C12 C14 N4 -0.9(8)
C13 C12 C14 N4 -179.9(5)
N1 C12 C14 C15 -179.1(5)
C13 C12 C14 C15 1.9(8)
C9 C11 N1 C12 -177.9(5)
C14 C12 N1 C11 -178.2(5)
C13 C12 N1 C11 0.8(8)
C21 C16 C17 C18 0.1(9)
C25 C16 C17 C18 -179.8(6)
C16 C17 C18 C19 -0.9(10)
C17 C18 C19 C20 0.8(11)
C18 C19 C20 C21 -0.1(11)
C25 C16 C21 C22 1.0(8)
C17 C16 C21 C22 -179.0(6)
C25 C16 C21 C20 -179.4(6)
C17 C16 C21 C20 0.6(8)
C19 C20 C21 C22 178.9(6)
C19 C20 C21 C16 -0.7(9)
C16 C21 C22 C23 -0.5(9)
C20 C21 C22 C23 179.9(6)
C21 C22 C23 C24 -0.8(9)
C22 C23 C24 C25 1.8(8)
C22 C23 C24 C26 -179.0(5)
C23 C24 C25 C16 -1.3(8)
C26 C24 C25 C16 179.5(5)
C21 C16 C25 C24 0.0(8)
C17 C16 C25 C24 179.9(6)
C25 C24 C26 N5 -179.7(5)
C23 C24 C26 N5 1.1(8)
N5 C27 C29 N8 -0.6(9)
C28 C27 C29 N8 -179.0(5)
N5 C27 C29 C30 178.3(5)
C28 C27 C29 C30 -0.1(8)
C24 C26 N5 C27 179.4(5)
C29 C27 N5 C26 177.5(5)
C28 C27 N5 C26 -4.2(8)
